data_1563302
loop_
_publ_author_name
'Wang, Xiuli'
'Zhang, Jinxia'
'Liu, Guocheng'
'Lin, Hongyan'

_publ_section_title
;
 A series of Cd(II) complexes with \p--\p stacking and hydrogen bonding
 interactions: Structural diversities by varying the ligands
;
_journal_issue 2
_journal_name_full 'Journal of Solid State Chemistry'
_journal_page_first 280
_journal_page_last 288
_journal_paper_doi 10.1016/j.jssc.2010.11.016
_journal_volume 184
_journal_year 2011
_chemical_formula_sum 'C21 H13 Cd N4 O5'
_chemical_formula_weight 513.75
_space_group_IT_number 14
_space_group_name_Hall '-P 2ybc'
_space_group_name_H-M_alt 'P 1 21/c 1'
_symmetry_cell_setting monoclinic
_symmetry_space_group_name_H-M 'P 1 21/c 1'
_atom_sites_solution_hydrogens geom
_atom_sites_solution_primary direct
_atom_sites_solution_secondary difmap
_audit_creation_method SHELXL-97
_cell_angle_alpha 90.00
_cell_angle_beta 99.6480(10)
_cell_angle_gamma 90.00
_cell_formula_units_Z 4
_cell_length_a 8.9750(9)
_cell_length_b 17.6523(17)
_cell_length_c 12.6855(12)
_cell_measurement_reflns_used 2345
_cell_measurement_temperature 293(2)
_cell_measurement_theta_max 22.5277
_cell_measurement_theta_min 2.8242
_cell_volume 1981.3(3)
_computing_cell_refinement 'Bruker XSCANS'
_computing_data_collection 'Bruker XSCANS'
_computing_data_reduction 'Bruker SHELXTL'
_computing_molecular_graphics 'Bruker SHELXTL'
_computing_publication_material 'Bruker SHELXTL'
_computing_structure_refinement 'SHELXL-97 (Sheldrick, 1997)'
_computing_structure_solution 'SHELXS-97 (Sheldrick, 1990)'
_diffrn_ambient_temperature 293(2)
_diffrn_measured_fraction_theta_full 1.000
_diffrn_measured_fraction_theta_max 1.000
_diffrn_measurement_device_type 'Bruker P4'
_diffrn_measurement_method '\w scans'
_diffrn_radiation_monochromator graphite
_diffrn_radiation_source 'fine-focus sealed tube'
_diffrn_radiation_type MoK\a
_diffrn_radiation_wavelength 0.71073
_diffrn_reflns_av_R_equivalents 0.0348
_diffrn_reflns_av_sigmaI/netI 0.0413
_diffrn_reflns_limit_h_max 10
_diffrn_reflns_limit_h_min -10
_diffrn_reflns_limit_k_max 20
_diffrn_reflns_limit_k_min -18
_diffrn_reflns_limit_l_max 15
_diffrn_reflns_limit_l_min -12
_diffrn_reflns_number 9887
_diffrn_reflns_theta_full 25.00
_diffrn_reflns_theta_max 25.00
_diffrn_reflns_theta_min 2.00
_exptl_absorpt_coefficient_mu 1.145
_exptl_absorpt_correction_T_max 0.805
_exptl_absorpt_correction_T_min 0.715
_exptl_absorpt_correction_type empirical
_exptl_absorpt_process_details SADABS
_exptl_crystal_colour YELLOW
_exptl_crystal_density_diffrn 1.722
_exptl_crystal_density_method 'not measured'
_exptl_crystal_description BLOCK
_exptl_crystal_F_000 1020
_exptl_crystal_size_max 0.29
_exptl_crystal_size_mid 0.26
_exptl_crystal_size_min 0.18
_refine_diff_density_max 0.561
_refine_diff_density_min -0.308
_refine_diff_density_rms 0.066
_refine_ls_extinction_method none
_refine_ls_goodness_of_fit_ref 1.025
_refine_ls_hydrogen_treatment constr
_refine_ls_matrix_type full
_refine_ls_number_parameters 280
_refine_ls_number_reflns 3477
_refine_ls_number_restraints 0
_refine_ls_restrained_S_all 1.025
_refine_ls_R_factor_all 0.0493
_refine_ls_R_factor_gt 0.0318
_refine_ls_shift/su_max 0.001
_refine_ls_shift/su_mean 0.000
_refine_ls_structure_factor_coef Fsqd
_refine_ls_weighting_details 'calc w=1/[\s^2^(Fo^2^)+(0.0320P)^2^+0.0000P] where P=(Fo^2^+2Fc^2^)/3'
_refine_ls_weighting_scheme calc
_refine_ls_wR_factor_gt 0.0652
_refine_ls_wR_factor_ref 0.0698
_reflns_number_gt 2691
_reflns_number_total 3477
_reflns_threshold_expression >2sigma(I)
_cod_data_source_file JSSC-2011-184-280.cif
_cod_data_source_block compound2
_cod_depositor_comments
;
The following automatic conversions were performed:

data item '_symmetry_cell_setting' value 'Monoclinic' was changed to
'monoclinic' in accordance with the built-in table derived from the
CIF Core dictionary named 'cif_core.dic' version 2.4.5 last updated
on 2014-11-21.

Automatic conversion script
Id: cif_fix_values 8369 2020-08-20 11:38:08Z andrius 
;
_cod_original_sg_symbol_H-M P2(1)/c
_cod_database_code 1563302

loop_
_symmetry_equiv_pos_as_xyz
'x, y, z'
'-x, y+1/2, -z+1/2'
'-x, -y, -z'
'x, -y-1/2, z-1/2'

loop_
_atom_site_label
_atom_site_type_symbol
_atom_site_fract_x
_atom_site_fract_y
_atom_site_fract_z
_atom_site_U_iso_or_equiv
_atom_site_adp_type
_atom_site_occupancy
_atom_site_symmetry_multiplicity
_atom_site_calc_flag
_atom_site_refinement_flags
_atom_site_disorder_assembly
_atom_site_disorder_group
Cd1 Cd 0.72233(3) 0.040950(15) 0.861080(19) 0.04102(10) Uani 1 1 d . . .
O1 O 0.6248(3) -0.05862(13) 0.94464(19) 0.0499(7) Uani 1 1 d . . .
O2 O 0.9347(3) -0.02650(14) 0.86728(17) 0.0496(7) Uani 1 1 d . . .
O3 O 0.4703(3) -0.08822(13) 1.05693(17) 0.0420(6) Uani 1 1 d . . .
O4 O 1.1230(3) -0.07440(15) 0.98317(19) 0.0567(7) Uani 1 1 d . . .
N1 N 0.5456(3) 0.02153(15) 0.7086(2) 0.0368(7) Uani 1 1 d . . .
N2 N 0.7107(3) 0.15031(16) 0.7621(2) 0.0388(7) Uani 1 1 d . . .
N3 N 0.2759(3) 0.16053(16) 0.3986(2) 0.0386(7) Uani 1 1 d . . .
N4 N 0.4120(3) 0.26683(16) 0.4412(2) 0.0387(7) Uani 1 1 d . . .
C1 C 0.4615(4) -0.0403(2) 0.6870(3) 0.0430(9) Uani 1 1 d . . .
H1A H 0.4836 -0.0825 0.7308 0.052 Uiso 1 1 calc R . .
C2 C 0.3422(4) -0.0450(2) 0.6020(3) 0.0448(9) Uani 1 1 d . . .
H2A H 0.2844 -0.0888 0.5903 0.054 Uiso 1 1 calc R . .
C3 C 0.3115(4) 0.01595(19) 0.5358(3) 0.0402(8) Uani 1 1 d . . .
H3A H 0.2326 0.0138 0.4782 0.048 Uiso 1 1 calc R . .
C4 C 0.3989(4) 0.08187(18) 0.5549(2) 0.0331(8) Uani 1 1 d . . .
C5 C 0.3783(3) 0.14891(18) 0.4915(2) 0.0342(8) Uani 1 1 d . . .
C6 C 0.4624(4) 0.21243(18) 0.5180(2) 0.0344(8) Uani 1 1 d . . .
C7 C 0.5787(4) 0.21782(18) 0.6099(2) 0.0358(8) Uani 1 1 d . . .
C8 C 0.6674(4) 0.2818(2) 0.6415(3) 0.0472(9) Uani 1 1 d . . .
H8A H 0.6541 0.3258 0.6007 0.057 Uiso 1 1 calc R . .
C9 C 0.7729(4) 0.2793(2) 0.7317(3) 0.0500(10) Uani 1 1 d . . .
H9A H 0.8318 0.3216 0.7538 0.060 Uiso 1 1 calc R . .
C10 C 0.7913(4) 0.2128(2) 0.7903(3) 0.0490(10) Uani 1 1 d . . .
H10A H 0.8633 0.2116 0.8522 0.059 Uiso 1 1 calc R . .
C11 C 0.5148(3) 0.08295(18) 0.6442(2) 0.0323(7) Uani 1 1 d . . .
C12 C 0.6041(3) 0.15121(18) 0.6726(2) 0.0327(8) Uani 1 1 d . . .
C13 C 0.2995(4) 0.2316(2) 0.3717(2) 0.0376(8) Uani 1 1 d . . .
C14 C 0.2138(4) 0.2699(2) 0.2777(3) 0.0406(9) Uani 1 1 d . . .
C15 C 0.1815(4) 0.3470(2) 0.2806(3) 0.0524(10) Uani 1 1 d . . .
H15A H 0.2161 0.3754 0.3415 0.063 Uiso 1 1 calc R . .
C16 C 0.0970(4) 0.3809(2) 0.1913(4) 0.0636(12) Uani 1 1 d . . .
H16A H 0.0749 0.4323 0.1926 0.076 Uiso 1 1 calc R . .
C17 C 0.0457(5) 0.3394(3) 0.1013(4) 0.0742(14) Uani 1 1 d . . .
H17A H -0.0105 0.3628 0.0419 0.089 Uiso 1 1 calc R . .
C18 C 0.0773(5) 0.2635(3) 0.0987(3) 0.0688(13) Uani 1 1 d . . .
H18A H 0.0420 0.2354 0.0377 0.083 Uiso 1 1 calc R . .
C19 C 0.1611(4) 0.2289(2) 0.1860(3) 0.0528(10) Uani 1 1 d . . .
H19A H 0.1825 0.1774 0.1835 0.063 Uiso 1 1 calc R . .
C20 C 0.5274(4) -0.04210(18) 1.0003(3) 0.0360(8) Uani 1 1 d . . .
C21 C 1.0164(4) -0.02915(19) 0.9576(3) 0.0405(9) Uani 1 1 d . . .
O1W O 0.9984(3) -0.07712(15) 0.66471(19) 0.0572(7) Uani 1 1 d . . .
H1WC H 0.9118 -0.0975 0.6481 0.069 Uiso 1 1 d R . .
H1WA H 1.0029 -0.0758 0.7321 0.069 Uiso 1 1 d R . .

loop_
_atom_site_aniso_label
_atom_site_aniso_U_11
_atom_site_aniso_U_22
_atom_site_aniso_U_33
_atom_site_aniso_U_23
_atom_site_aniso_U_13
_atom_site_aniso_U_12
Cd1 0.04120(16) 0.04342(18) 0.03538(15) 0.00482(12) -0.00242(11) 0.00910(13)
O1 0.0648(17) 0.0349(16) 0.0535(15) 0.0050(11) 0.0199(14) 0.0168(12)
O2 0.0465(14) 0.0633(19) 0.0345(13) -0.0117(12) -0.0056(11) 0.0196(13)
O3 0.0542(15) 0.0259(14) 0.0461(14) 0.0057(11) 0.0093(12) 0.0077(11)
O4 0.0570(16) 0.0523(16) 0.0517(16) -0.0163(13) -0.0169(13) 0.0239(14)
N1 0.0409(16) 0.0289(17) 0.0388(16) 0.0046(12) 0.0018(13) 0.0004(13)
N2 0.0360(16) 0.0421(18) 0.0349(16) 0.0017(13) -0.0038(13) -0.0014(14)
N3 0.0405(16) 0.0331(18) 0.0374(16) 0.0034(13) -0.0073(13) -0.0050(14)
N4 0.0418(17) 0.0349(17) 0.0353(16) 0.0069(13) -0.0055(13) -0.0022(14)
C1 0.055(2) 0.031(2) 0.042(2) 0.0097(16) 0.0054(17) 0.0028(19)
C2 0.049(2) 0.034(2) 0.049(2) 0.0042(17) 0.0019(18) -0.0096(18)
C3 0.041(2) 0.034(2) 0.042(2) 0.0035(16) -0.0027(16) -0.0027(17)
C4 0.0367(19) 0.0251(19) 0.0360(18) 0.0012(14) 0.0015(15) -0.0025(15)
C5 0.0352(19) 0.028(2) 0.0358(18) 0.0022(15) -0.0031(15) -0.0014(15)
C6 0.0366(19) 0.027(2) 0.0355(18) 0.0029(15) -0.0043(15) -0.0013(15)
C7 0.0379(19) 0.031(2) 0.0373(19) -0.0034(15) 0.0028(15) -0.0023(16)
C8 0.048(2) 0.037(2) 0.051(2) 0.0024(17) -0.0065(18) -0.0067(18)
C9 0.045(2) 0.041(2) 0.058(2) -0.0040(19) -0.0101(19) -0.0086(18)
C10 0.039(2) 0.053(3) 0.048(2) -0.0017(19) -0.0106(17) -0.0044(19)
C11 0.0355(18) 0.0265(19) 0.0340(18) 0.0050(15) 0.0033(15) -0.0002(15)
C12 0.0333(18) 0.032(2) 0.0306(17) -0.0006(14) 0.0002(14) -0.0002(15)
C13 0.040(2) 0.033(2) 0.0360(19) 0.0017(16) -0.0047(15) -0.0029(17)
C14 0.039(2) 0.035(2) 0.045(2) 0.0084(17) 0.0002(16) -0.0039(17)
C15 0.056(2) 0.039(2) 0.059(2) 0.0117(19) 0.0019(19) 0.0020(19)
C16 0.060(3) 0.049(3) 0.080(3) 0.030(2) 0.007(2) 0.010(2)
C17 0.056(3) 0.099(4) 0.062(3) 0.040(3) -0.007(2) 0.001(3)
C18 0.078(3) 0.081(4) 0.040(2) 0.013(2) -0.010(2) -0.013(3)
C19 0.060(3) 0.049(3) 0.045(2) 0.0048(19) -0.0042(19) -0.003(2)
C20 0.046(2) 0.0274(19) 0.0311(17) -0.0031(16) -0.0033(15) 0.0077(18)
C21 0.040(2) 0.037(2) 0.041(2) -0.0019(15) -0.0029(17) 0.0040(17)
O1W 0.0532(16) 0.0657(18) 0.0512(15) -0.0063(14) 0.0047(13) -0.0143(14)

loop_
_atom_type_symbol
_atom_type_description
_atom_type_scat_dispersion_real
_atom_type_scat_dispersion_imag
_atom_type_scat_source
C C 0.0033 0.0016 'International Tables Vol C Tables 4.2.6.8 and 6.1.1.4'
H H 0.0000 0.0000 'International Tables Vol C Tables 4.2.6.8 and 6.1.1.4'
N N 0.0061 0.0033 'International Tables Vol C Tables 4.2.6.8 and 6.1.1.4'
O O 0.0106 0.0060 'International Tables Vol C Tables 4.2.6.8 and 6.1.1.4'
Cd Cd -0.8075 1.2024 'International Tables Vol C Tables 4.2.6.8 and 6.1.1.4'

loop_
_geom_angle_atom_site_label_1
_geom_angle_atom_site_label_2
_geom_angle_atom_site_label_3
_geom_angle
_geom_angle_site_symmetry_1
_geom_angle_site_symmetry_3
O2 Cd1 O4 73.60(8) . 3_757
O2 Cd1 N2 115.29(9) . .
O4 Cd1 N2 102.72(10) 3_757 .
O2 Cd1 O1 87.99(9) . .
O4 Cd1 O1 91.25(10) 3_757 .
N2 Cd1 O1 155.32(9) . .
O2 Cd1 N1 114.30(9) . .
O4 Cd1 N1 171.94(9) 3_757 .
N2 Cd1 N1 72.85(9) . .
O1 Cd1 N1 90.66(9) . .
O2 Cd1 O3 150.58(8) . 3_657
O4 Cd1 O3 84.84(8) 3_757 3_657
N2 Cd1 O3 88.49(9) . 3_657
O1 Cd1 O3 72.43(8) . 3_657
N1 Cd1 O3 88.28(9) . 3_657
C20 O1 Cd1 116.1(2) . .
C21 O2 Cd1 114.6(2) . .
C20 O3 Cd1 115.6(2) . 3_657
C21 O4 Cd1 112.7(2) . 3_757
C1 N1 C11 118.7(3) . .
C1 N1 Cd1 125.5(2) . .
C11 N1 Cd1 115.3(2) . .
C10 N2 C12 119.3(3) . .
C10 N2 Cd1 125.1(2) . .
C12 N2 Cd1 115.4(2) . .
C13 N3 C5 104.3(3) . .
C13 N4 C6 104.8(3) . .
N1 C1 C2 123.1(3) . .
N1 C1 H1A 118.5 . .
C2 C1 H1A 118.5 . .
C3 C2 C1 118.8(3) . .
C3 C2 H2A 120.6 . .
C1 C2 H2A 120.6 . .
C2 C3 C4 119.9(3) . .
C2 C3 H3A 120.0 . .
C4 C3 H3A 120.0 . .
C3 C4 C11 117.9(3) . .
C3 C4 C5 125.2(3) . .
C11 C4 C5 116.9(3) . .
C6 C5 N3 110.5(3) . .
C6 C5 C4 122.0(3) . .
N3 C5 C4 127.5(3) . .
C5 C6 N4 107.1(3) . .
C5 C6 C7 123.7(3) . .
N4 C6 C7 129.3(3) . .
C8 C7 C12 118.5(3) . .
C8 C7 C6 126.0(3) . .
C12 C7 C6 115.4(3) . .
C9 C8 C7 119.9(3) . .
C9 C8 H8A 120.1 . .
C7 C8 H8A 120.1 . .
C8 C9 C10 118.8(3) . .
C8 C9 H9A 120.6 . .
C10 C9 H9A 120.6 . .
N2 C10 C9 123.1(3) . .
N2 C10 H10A 118.4 . .
C9 C10 H10A 118.4 . .
N1 C11 C4 121.6(3) . .
N1 C11 C12 117.6(3) . .
C4 C11 C12 120.9(3) . .
N2 C12 C7 120.3(3) . .
N2 C12 C11 118.6(3) . .
C7 C12 C11 121.1(3) . .
N3 C13 N4 113.3(3) . .
N3 C13 C14 124.0(3) . .
N4 C13 C14 122.7(3) . .
C19 C14 C15 119.3(3) . .
C19 C14 C13 119.9(3) . .
C15 C14 C13 120.7(3) . .
C16 C15 C14 119.2(4) . .
C16 C15 H15A 120.4 . .
C14 C15 H15A 120.4 . .
C17 C16 C15 120.8(4) . .
C17 C16 H16A 119.6 . .
C15 C16 H16A 119.6 . .
C16 C17 C18 120.0(4) . .
C16 C17 H17A 120.0 . .
C18 C17 H17A 120.0 . .
C17 C18 C19 120.2(4) . .
C17 C18 H18A 119.9 . .
C19 C18 H18A 119.9 . .
C18 C19 C14 120.5(4) . .
C18 C19 H19A 119.7 . .
C14 C19 H19A 119.7 . .
O1 C20 O3 124.5(3) . .
O1 C20 C20 118.0(4) . 3_657
O3 C20 C20 117.5(4) . 3_657
O4 C21 O2 124.5(3) . .
O4 C21 C21 118.1(4) . 3_757
O2 C21 C21 117.3(4) . 3_757
H1WC O1W H1WA 98.6 . .

loop_
_geom_bond_atom_site_label_1
_geom_bond_atom_site_label_2
_geom_bond_distance
_geom_bond_site_symmetry_2
Cd1 O2 2.238(2) .
Cd1 O4 2.294(2) 3_757
Cd1 N2 2.296(3) .
Cd1 O1 2.300(2) .
Cd1 N1 2.312(3) .
Cd1 O3 2.317(2) 3_657
O1 C20 1.247(4) .
O2 C21 1.254(4) .
O3 C20 1.251(4) .
O3 Cd1 2.317(2) 3_657
O4 C21 1.247(4) .
O4 Cd1 2.294(2) 3_757
N1 C1 1.330(4) .
N1 C11 1.358(4) .
N2 C10 1.335(4) .
N2 C12 1.356(4) .
N3 C13 1.327(4) .
N3 C5 1.382(4) .
N4 C13 1.372(4) .
N4 C6 1.389(4) .
C1 C2 1.389(5) .
C1 H1A 0.9300 .
C2 C3 1.363(4) .
C2 H2A 0.9300 .
C3 C4 1.402(4) .
C3 H3A 0.9300 .
C4 C11 1.404(4) .
C4 C5 1.426(4) .
C5 C6 1.362(4) .
C6 C7 1.431(4) .
C7 C8 1.401(4) .
C7 C12 1.417(4) .
C8 C9 1.359(4) .
C8 H8A 0.9300 .
C9 C10 1.385(5) .
C9 H9A 0.9300 .
C10 H10A 0.9300 .
C11 C12 1.459(4) .
C13 C14 1.471(4) .
C14 C19 1.385(5) .
C14 C15 1.392(5) .
C15 C16 1.389(5) .
C15 H15A 0.9300 .
C16 C17 1.368(6) .
C16 H16A 0.9300 .
C17 C18 1.371(6) .
C17 H17A 0.9300 .
C18 C19 1.374(5) .
C18 H18A 0.9300 .
C19 H19A 0.9300 .
C20 C20 1.565(6) 3_657
C21 C21 1.551(6) 3_757
O1W H1WC 0.8500 .
O1W H1WA 0.8500 .
